data_7052185
loop_
_publ_author_name
'Sokolov, Felix D.'
'Baranov, Sergey V.'
'Safin, Damir A.'
'Hahn, F. Ekkehardt'
'Kubiak, Maria'
'Pape, Tania'
'Babashkina, Maria G.'
'Zabirov, Nail G.'
'Galezowska, Joanna'
'Kozlowski, Henryk'
'Cherkasov, Rafael A.'

_publ_section_title
;
 The influence of the intramolecular hydrogen bond on the 1,3-N,S- and
 1,5-O,S-coordination of N-phosphoryl-N&#x2032;-(R)-thioureas with
 Ni(ii) and Pd(ii)
;
_journal_issue 9
_journal_name_full 'New Journal of Chemistry'
_journal_page_first 1661
_journal_paper_doi 10.1039/b702896b
_journal_volume 31
_journal_year 2007
_chemical_formula_sum 'C26 H38 Br2 N4 Ni O6 P2 S2'
_chemical_formula_weight 847.17
_chemical_name_common
;Bis(N-(p-bromophenyl)-N'-(diisopropoxyphosphoryl)
thiocarbamido-N',S)nickel(ii)
;
_chemical_name_systematic
;
Bis[N-(p-bromophenyl)-N'-(diisopropoxyphosphoryl)
thiocarbamido-N',S]nickel(II)
;
_space_group_IT_number 14
_symmetry_cell_setting monoclinic
_symmetry_space_group_name_Hall '-P 2ybc'
_symmetry_space_group_name_H-M 'P 1 21/c 1'
_atom_sites_solution_hydrogens geom
_atom_sites_solution_primary direct
_atom_sites_solution_secondary difmap
_audit_creation_method SHELXL-97
_cell_angle_alpha 90.00
_cell_angle_beta 105.78(3)
_cell_angle_gamma 90.00
_cell_formula_units_Z 2
_cell_length_a 10.403(2)
_cell_length_b 8.304(2)
_cell_length_c 20.958(6)
_cell_measurement_reflns_used 2031
_cell_measurement_temperature 100(2)
_cell_measurement_theta_max 28.49
_cell_measurement_theta_min 3.16
_cell_volume 1742.3(8)
_computing_cell_refinement 'KM4 CCD Software (Oxford Diffraction Poland Sp, (1995-2005)'
_computing_data_collection 'KM4 CCD Software (Oxford Diffraction Poland Sp, (1995-2005)'
_computing_data_reduction 'KM4 CCD Software (Oxford Diffraction Poland Sp, (1995-2005)'
_computing_molecular_graphics 'ORTEP III Farrugia 1997'
_computing_publication_material 'SHELXL-97 Sheldrick 1997'
_computing_structure_refinement 'SHELXL-97 (Sheldrick, 1997)'
_computing_structure_solution 'SHELXS-97 (Sheldrick, 1990)'
_diffrn_ambient_temperature 100(2)
_diffrn_measured_fraction_theta_full 0.999
_diffrn_measured_fraction_theta_max 0.768
_diffrn_measurement_device_type KM4-CCD
_diffrn_measurement_method '/w scan'
_diffrn_radiation_monochromator graphite
_diffrn_radiation_source 'fine-focus sealed tube'
_diffrn_radiation_type MoK\a
_diffrn_radiation_wavelength 0.71073
_diffrn_reflns_av_R_equivalents 0.1080
_diffrn_reflns_av_sigmaI/netI 0.1328
_diffrn_reflns_limit_h_max 13
_diffrn_reflns_limit_h_min -17
_diffrn_reflns_limit_k_max 11
_diffrn_reflns_limit_k_min -13
_diffrn_reflns_limit_l_max 25
_diffrn_reflns_limit_l_min -34
_diffrn_reflns_number 20389
_diffrn_reflns_theta_full 25.00
_diffrn_reflns_theta_max 36.60
_diffrn_reflns_theta_min 3.17
_exptl_absorpt_coefficient_mu 3.105
_exptl_absorpt_correction_T_max 0.466
_exptl_absorpt_correction_T_min 0.772
_exptl_absorpt_correction_type numerical
_exptl_absorpt_process_details 'CrysAlis Red 1.171.13, Oxford Diffraction'
_exptl_crystal_colour violet
_exptl_crystal_density_diffrn 1.615
_exptl_crystal_density_method 'not measured'
_exptl_crystal_description prism
_exptl_crystal_F_000 860
_exptl_crystal_size_max 0.18
_exptl_crystal_size_mid 0.15
_exptl_crystal_size_min 0.15
_refine_diff_density_max 0.677
_refine_diff_density_min -1.083
_refine_diff_density_rms 0.154
_refine_ls_extinction_method none
_refine_ls_goodness_of_fit_ref 0.997
_refine_ls_hydrogen_treatment constr
_refine_ls_matrix_type full
_refine_ls_number_parameters 200
_refine_ls_number_reflns 6626
_refine_ls_number_restraints 0
_refine_ls_restrained_S_all 0.997
_refine_ls_R_factor_all 0.1260
_refine_ls_R_factor_gt 0.0542
_refine_ls_shift/su_max 0.000
_refine_ls_shift/su_mean 0.000
_refine_ls_structure_factor_coef Fsqd
_refine_ls_weighting_details 'calc w=1/[\s^2^(Fo^2^)+(0.0375P)^2^+0.0000P] where P=(Fo^2^+2Fc^2^)/3'
_refine_ls_weighting_scheme calc
_refine_ls_wR_factor_gt 0.0894
_refine_ls_wR_factor_ref 0.1083
_reflns_number_gt 3749
_reflns_number_total 6626
_reflns_threshold_expression >2sigma(I)
_cod_data_source_file b702896b.txt
_cod_data_source_block kaz79abs
_cod_depositor_comments
;
The following automatic conversions were performed:
'_symmetry_cell_setting' value 'Monoclinic' changed to 'monoclinic'
according to '/home/saulius/struct/CIF-dictionaries/cif_core.dic'
dictionary named 'cif_core.dic' version 2.4.1 from 2010-06-29.

Automatic conversion script
Id: cif_fix_enum 1527 2010-12-29 10:47:43Z saulius 
;
_cod_original_cell_volume 1742.3(7)
_cod_original_sg_symbol_H-M P2(1)/c
_cod_database_code 7052185

loop_
_symmetry_equiv_pos_as_xyz
'x, y, z'
'-x, y+1/2, -z+1/2'
'-x, -y, -z'
'x, -y-1/2, z-1/2'

loop_
_atom_site_label
_atom_site_type_symbol
_atom_site_fract_x
_atom_site_fract_y
_atom_site_fract_z
_atom_site_U_iso_or_equiv
_atom_site_adp_type
_atom_site_occupancy
_atom_site_symmetry_multiplicity
_atom_site_calc_flag
_atom_site_refinement_flags
_atom_site_disorder_assembly
_atom_site_disorder_group
Br Br 0.22971(3) -0.89648(4) -0.185184(15) 0.02573(10) Uani 1 1 d . . .
Ni Ni 0.0000 0.0000 0.0000 0.01516(13) Uani 1 2 d S . .
S S 0.10618(7) -0.20912(10) -0.02880(3) 0.01756(17) Uani 1 1 d . . .
P P -0.27337(7) -0.04407(10) -0.12342(4) 0.01430(17) Uani 1 1 d . . .
O1 O -0.36888(19) -0.0661(2) -0.07711(9) 0.0162(4) Uani 1 1 d . . .
O3 O -0.3143(2) -0.1405(3) -0.18516(9) 0.0189(5) Uani 1 1 d . . .
O2 O -0.27370(19) 0.1417(3) -0.13232(10) 0.0177(5) Uani 1 1 d . . .
N1 N -0.1181(2) -0.0807(3) -0.07991(11) 0.0145(5) Uani 1 1 d . . .
N2 N -0.0787(2) -0.3069(3) -0.14041(11) 0.0170(5) Uani 1 1 d . . .
H2 H -0.1531 -0.2901 -0.1699 0.020 Uiso 1 1 calc R . .
C6 C 0.1605(3) -0.5650(4) -0.19618(15) 0.0209(7) Uani 1 1 d . . .
H6 H 0.2229 -0.5577 -0.2205 0.025 Uiso 1 1 calc R . .
C3 C -0.0232(3) -0.5888(4) -0.12266(15) 0.0203(7) Uani 1 1 d . . .
H3 H -0.0842 -0.5960 -0.0976 0.024 Uiso 1 1 calc R . .
C5 C 0.1351(3) -0.7097(4) -0.17060(13) 0.0178(6) Uani 1 1 d . . .
C1 C -0.0428(3) -0.2041(4) -0.09023(13) 0.0145(6) Uani 1 1 d . . .
C11 C -0.4159(3) -0.2280(4) -0.06582(14) 0.0199(7) Uani 1 1 d . . .
H11 H -0.4163 -0.2970 -0.1038 0.024 Uiso 1 1 calc R . .
C2 C -0.0012(3) -0.4441(4) -0.14858(13) 0.0169(6) Uani 1 1 d . . .
C4 C 0.0448(3) -0.7251(4) -0.13347(14) 0.0211(7) Uani 1 1 d . . .
H4 H 0.0299 -0.8243 -0.1162 0.025 Uiso 1 1 calc R . .
C12 C -0.3948(3) 0.2223(4) -0.17366(15) 0.0203(7) Uani 1 1 d . . .
H12 H -0.4684 0.1446 -0.1851 0.024 Uiso 1 1 calc R . .
C21 C -0.5574(3) -0.2087(5) -0.0605(2) 0.0378(10) Uani 1 1 d . . .
H21A H -0.5566 -0.1457 -0.0220 0.057 Uiso 1 1 calc R . .
H21B H -0.5947 -0.3128 -0.0568 0.057 Uiso 1 1 calc R . .
H21C H -0.6105 -0.1552 -0.0994 0.057 Uiso 1 1 calc R . .
C31 C -0.3219(3) -0.2968(5) -0.00437(17) 0.0355(9) Uani 1 1 d . . .
H31A H -0.2339 -0.3044 -0.0104 0.053 Uiso 1 1 calc R . .
H31B H -0.3519 -0.4021 0.0039 0.053 Uiso 1 1 calc R . .
H31C H -0.3197 -0.2279 0.0327 0.053 Uiso 1 1 calc R . .
C7 C 0.0917(3) -0.4303(4) -0.18520(15) 0.0217(7) Uani 1 1 d . . .
H7 H 0.1073 -0.3309 -0.2021 0.026 Uiso 1 1 calc R . .
C22 C -0.4289(4) 0.3525(5) -0.1330(2) 0.0471(11) Uani 1 1 d . . .
H22A H -0.4549 0.3065 -0.0964 0.071 Uiso 1 1 calc R . .
H22B H -0.5014 0.4150 -0.1597 0.071 Uiso 1 1 calc R . .
H22C H -0.3525 0.4207 -0.1165 0.071 Uiso 1 1 calc R . .
C32 C -0.3644(3) 0.2791(5) -0.23588(17) 0.0418(11) Uani 1 1 d . . .
H32A H -0.4401 0.3362 -0.2628 0.063 Uiso 1 1 calc R . .
H32B H -0.3452 0.1881 -0.2600 0.063 Uiso 1 1 calc R . .
H32C H -0.2883 0.3495 -0.2246 0.063 Uiso 1 1 calc R . .

loop_
_atom_site_aniso_label
_atom_site_aniso_U_11
_atom_site_aniso_U_22
_atom_site_aniso_U_33
_atom_site_aniso_U_23
_atom_site_aniso_U_13
_atom_site_aniso_U_12
Br 0.02622(18) 0.0244(2) 0.02560(16) -0.00154(14) 0.00549(13) 0.00970(15)
Ni 0.0120(3) 0.0186(3) 0.0141(2) -0.0007(2) 0.0023(2) 0.0011(2)
S 0.0126(3) 0.0216(5) 0.0167(3) -0.0024(3) 0.0011(3) 0.0038(3)
P 0.0111(3) 0.0175(4) 0.0139(3) -0.0003(3) 0.0028(3) 0.0002(3)
O1 0.0177(10) 0.0144(12) 0.0194(10) -0.0001(8) 0.0097(8) -0.0006(9)
O3 0.0149(10) 0.0256(14) 0.0151(9) -0.0057(9) 0.0019(8) 0.0015(9)
O2 0.0138(10) 0.0161(13) 0.0212(10) 0.0050(8) 0.0015(8) -0.0003(8)
N1 0.0115(11) 0.0160(15) 0.0144(10) -0.0003(9) 0.0012(9) 0.0025(10)
N2 0.0129(11) 0.0201(15) 0.0157(11) -0.0032(10) 0.0000(9) 0.0024(11)
C6 0.0231(16) 0.022(2) 0.0222(14) -0.0010(13) 0.0143(13) 0.0042(14)
C3 0.0162(14) 0.024(2) 0.0219(14) 0.0025(13) 0.0077(12) -0.0019(13)
C5 0.0146(14) 0.0206(18) 0.0161(13) -0.0020(12) 0.0005(11) 0.0046(13)
C1 0.0136(13) 0.0173(17) 0.0133(12) 0.0037(11) 0.0047(10) -0.0010(12)
C11 0.0222(16) 0.0159(18) 0.0223(14) 0.0032(12) 0.0070(12) 0.0006(13)
C2 0.0133(14) 0.0234(18) 0.0116(12) -0.0061(12) -0.0007(11) 0.0028(12)
C4 0.0205(15) 0.0202(19) 0.0242(15) 0.0021(13) 0.0088(13) 0.0021(14)
C12 0.0108(13) 0.0187(18) 0.0283(15) 0.0008(13) 0.0000(12) 0.0020(13)
C21 0.0216(17) 0.040(3) 0.055(2) 0.018(2) 0.0163(17) 0.0028(17)
C31 0.0276(18) 0.039(2) 0.0369(19) 0.0214(17) 0.0038(15) 0.0019(17)
C7 0.0252(16) 0.0173(19) 0.0253(15) 0.0032(13) 0.0116(13) -0.0015(14)
C22 0.034(2) 0.046(3) 0.054(2) -0.014(2) -0.0006(19) 0.0139(19)
C32 0.0243(18) 0.061(3) 0.0358(19) 0.0258(19) 0.0002(16) 0.0059(19)

loop_
_atom_type_symbol
_atom_type_description
_atom_type_scat_dispersion_real
_atom_type_scat_dispersion_imag
_atom_type_scat_source
C C 0.0033 0.0016 'International Tables Vol C Tables 4.2.6.8 and 6.1.1.4'
H H 0.0000 0.0000 'International Tables Vol C Tables 4.2.6.8 and 6.1.1.4'
N N 0.0061 0.0033 'International Tables Vol C Tables 4.2.6.8 and 6.1.1.4'
O O 0.0106 0.0060 'International Tables Vol C Tables 4.2.6.8 and 6.1.1.4'
S S 0.1246 0.1234 'International Tables Vol C Tables 4.2.6.8 and 6.1.1.4'
P P 0.1023 0.0942 'International Tables Vol C Tables 4.2.6.8 and 6.1.1.4'
Br Br -0.2901 2.4595 'International Tables Vol C Tables 4.2.6.8 and 6.1.1.4'
Ni Ni 0.3393 1.1124 'International Tables Vol C Tables 4.2.6.8 and 6.1.1.4'

loop_
_geom_angle_atom_site_label_1
_geom_angle_atom_site_label_2
_geom_angle_atom_site_label_3
_geom_angle
_geom_angle_site_symmetry_1
_geom_angle_site_symmetry_3
_geom_angle_publ_flag
N1 Ni N1 180.0 . 3 ?
N1 Ni S 105.26(8) . 3 ?
N1 Ni S 74.74(8) 3 3 ?
N1 Ni S 74.74(8) . . ?
N1 Ni S 105.26(8) 3 . ?
S Ni S 180.0 3 . ?
N1 Ni C1 32.27(9) . . ?
N1 Ni C1 147.74(9) 3 . ?
S Ni C1 137.52(7) 3 . ?
S Ni C1 42.48(7) . . ?
N1 Ni C1 147.73(9) . 3 ?
N1 Ni C1 32.26(9) 3 3 ?
S Ni C1 42.48(7) 3 3 ?
S Ni C1 137.52(7) . 3 ?
C1 Ni C1 180.0 . 3 ?
C1 S Ni 76.83(11) . . ?
O3 P O2 116.14(12) . . ?
O3 P O1 113.28(12) . . ?
O2 P O1 102.01(11) . . ?
O3 P N1 112.81(13) . . ?
O2 P N1 102.64(12) . . ?
O1 P N1 108.90(12) . . ?
C11 O1 P 119.85(18) . . ?
C12 O2 P 119.54(18) . . ?
C1 N1 P 125.2(2) . . ?
C1 N1 Ni 98.34(16) . . ?
P N1 Ni 135.94(15) . . ?
C1 N2 C2 124.1(2) . . ?
C1 N2 H2 118.0 . . ?
C2 N2 H2 118.0 . . ?
C5 C6 C7 118.8(3) . . ?
C5 C6 H6 120.6 . . ?
C7 C6 H6 120.6 . . ?
C2 C3 C4 120.4(3) . . ?
C2 C3 H3 119.8 . . ?
C4 C3 H3 119.8 . . ?
C6 C5 C4 122.4(3) . . ?
C6 C5 Br 119.2(2) . . ?
C4 C5 Br 118.4(3) . . ?
N2 C1 N1 124.6(2) . . ?
N2 C1 S 125.3(2) . . ?
N1 C1 S 110.1(2) . . ?
N2 C1 Ni 174.0(2) . . ?
N1 C1 Ni 49.39(13) . . ?
S C1 Ni 60.69(9) . . ?
O1 C11 C31 108.5(2) . . ?
O1 C11 C21 106.7(3) . . ?
C31 C11 C21 113.4(3) . . ?
O1 C11 H11 109.4 . . ?
C31 C11 H11 109.4 . . ?
C21 C11 H11 109.4 . . ?
C3 C2 C7 120.6(3) . . ?
C3 C2 N2 119.5(3) . . ?
C7 C2 N2 119.9(3) . . ?
C5 C4 C3 118.2(3) . . ?
C5 C4 H4 120.9 . . ?
C3 C4 H4 120.9 . . ?
C22 C12 O2 107.0(3) . . ?
C22 C12 C32 114.3(3) . . ?
O2 C12 C32 107.7(2) . . ?
C22 C12 H12 109.2 . . ?
O2 C12 H12 109.2 . . ?
C32 C12 H12 109.2 . . ?
C11 C21 H21A 109.5 . . ?
C11 C21 H21B 109.5 . . ?
H21A C21 H21B 109.5 . . ?
C11 C21 H21C 109.5 . . ?
H21A C21 H21C 109.5 . . ?
H21B C21 H21C 109.5 . . ?
C11 C31 H31A 109.5 . . ?
C11 C31 H31B 109.5 . . ?
H31A C31 H31B 109.5 . . ?
C11 C31 H31C 109.5 . . ?
H31A C31 H31C 109.5 . . ?
H31B C31 H31C 109.5 . . ?
C6 C7 C2 119.6(3) . . ?
C6 C7 H7 120.2 . . ?
C2 C7 H7 120.2 . . ?
C12 C22 H22A 109.5 . . ?
C12 C22 H22B 109.5 . . ?
H22A C22 H22B 109.5 . . ?
C12 C22 H22C 109.5 . . ?
H22A C22 H22C 109.5 . . ?
H22B C22 H22C 109.5 . . ?
C12 C32 H32A 109.5 . . ?
C12 C32 H32B 109.5 . . ?
H32A C32 H32B 109.5 . . ?
C12 C32 H32C 109.5 . . ?
H32A C32 H32C 109.5 . . ?
H32B C32 H32C 109.5 . . ?

loop_
_geom_bond_atom_site_label_1
_geom_bond_atom_site_label_2
_geom_bond_distance
_geom_bond_site_symmetry_2
_geom_bond_publ_flag
Br C5 1.905(3) . ?
Ni N1 1.909(2) . ?
Ni N1 1.909(2) 3 ?
Ni S 2.2277(9) 3 ?
Ni S 2.2277(9) . ?
Ni C1 2.488(3) . ?
Ni C1 2.488(3) 3 ?
S C1 1.725(3) . ?
P O3 1.482(2) . ?
P O2 1.554(2) . ?
P O1 1.577(2) . ?
P N1 1.653(2) . ?
O1 C11 1.471(4) . ?
O2 C12 1.481(3) . ?
N1 C1 1.342(4) . ?
N2 C1 1.327(4) . ?
N2 C2 1.432(4) . ?
N2 H2 0.8600 . ?
C6 C5 1.370(5) . ?
C6 C7 1.381(5) . ?
C6 H6 0.9300 . ?
C3 C2 1.364(4) . ?
C3 C4 1.386(4) . ?
C3 H3 0.9300 . ?
C5 C4 1.380(4) . ?
C11 C31 1.502(4) . ?
C11 C21 1.515(4) . ?
C11 H11 0.9800 . ?
C2 C7 1.393(4) . ?
C4 H4 0.9300 . ?
C12 C22 1.478(5) . ?
C12 C32 1.499(5) . ?
C12 H12 0.9800 . ?
C21 H21A 0.9600 . ?
C21 H21B 0.9600 . ?
C21 H21C 0.9600 . ?
C31 H31A 0.9600 . ?
C31 H31B 0.9600 . ?
C31 H31C 0.9600 . ?
C7 H7 0.9300 . ?
C22 H22A 0.9600 . ?
C22 H22B 0.9600 . ?
C22 H22C 0.9600 . ?
C32 H32A 0.9600 . ?
C32 H32B 0.9600 . ?
C32 H32C 0.9600 . ?

loop_
_geom_hbond_atom_site_label_D
_geom_hbond_atom_site_label_H
_geom_hbond_atom_site_label_A
_geom_hbond_distance_DH
_geom_hbond_distance_HA
_geom_hbond_distance_DA
_geom_hbond_angle_DHA
_geom_hbond_site_symmetry_A
N2 H2 O3 0.86 2.04 2.747(3) 138.7 .
N2 H2 Br 0.86 3.05 3.641(3) 127.4 2_554

loop_
_geom_torsion_atom_site_label_1
_geom_torsion_atom_site_label_2
_geom_torsion_atom_site_label_3
_geom_torsion_atom_site_label_4
_geom_torsion
_geom_torsion_site_symmetry_1
_geom_torsion_site_symmetry_2
_geom_torsion_site_symmetry_3
_geom_torsion_site_symmetry_4
_geom_torsion_publ_flag
N1 Ni S C1 -0.59(12) . . . . ?
N1 Ni S C1 179.41(12) 3 . . . ?
S Ni S C1 157.29(10) 3 . . . ?
C1 Ni S C1 180.0 3 . . . ?
O3 P O1 C11 43.4(2) . . . . ?
O2 P O1 C11 169.01(18) . . . . ?
N1 P O1 C11 -83.0(2) . . . . ?
O3 P O2 C12 52.1(2) . . . . ?
O1 P O2 C12 -71.6(2) . . . . ?
N1 P O2 C12 175.6(2) . . . . ?
O3 P N1 C1 -12.5(3) . . . . ?
O2 P N1 C1 -138.3(2) . . . . ?
O1 P N1 C1 114.2(2) . . . . ?
O3 P N1 Ni 177.46(18) . . . . ?
O2 P N1 Ni 51.7(2) . . . . ?
O1 P N1 Ni -55.9(2) . . . . ?
N1 Ni N1 C1 -133.8(19) 3 . . . ?
S Ni N1 C1 -179.25(16) 3 . . . ?
S Ni N1 C1 0.75(16) . . . . ?
C1 Ni N1 C1 180.0 3 . . . ?
N1 Ni N1 P 38.0(19) 3 . . . ?
S Ni N1 P -7.5(2) 3 . . . ?
S Ni N1 P 172.5(2) . . . . ?
C1 Ni N1 P 171.8(3) . . . . ?
C1 Ni N1 P -8.2(3) 3 . . . ?
C7 C6 C5 C4 -1.0(4) . . . . ?
C7 C6 C5 Br -179.8(2) . . . . ?
C2 N2 C1 N1 -175.9(3) . . . . ?
C2 N2 C1 S 4.0(4) . . . . ?
C2 N2 C1 Ni -167.7(19) . . . . ?
P N1 C1 N2 5.9(4) . . . . ?
Ni N1 C1 N2 178.9(3) . . . . ?
P N1 C1 S -174.00(16) . . . . ?
Ni N1 C1 S -1.0(2) . . . . ?
P N1 C1 Ni -173.0(3) . . . . ?
Ni S C1 N2 -179.0(3) . . . . ?
Ni S C1 N1 0.87(18) . . . . ?
N1 Ni C1 N2 -9(2) . . . . ?
N1 Ni C1 N2 171(2) 3 . . . ?
S Ni C1 N2 -8(2) 3 . . . ?
S Ni C1 N2 172(2) . . . . ?
C1 Ni C1 N2 105(2) 3 . . . ?
N1 Ni C1 N1 180.0 3 . . . ?
S Ni C1 N1 1.1(2) 3 . . . ?
S Ni C1 N1 -178.9(2) . . . . ?
C1 Ni C1 N1 114.4(4) 3 . . . ?
N1 Ni C1 S 178.9(2) . . . . ?
N1 Ni C1 S -1.1(2) 3 . . . ?
S Ni C1 S 180.0 3 . . . ?
C1 Ni C1 S -66.7(4) 3 . . . ?
P O1 C11 C31 92.9(3) . . . . ?
P O1 C11 C21 -144.6(2) . . . . ?
C4 C3 C2 C7 -1.3(4) . . . . ?
C4 C3 C2 N2 176.0(2) . . . . ?
C1 N2 C2 C3 91.3(4) . . . . ?
C1 N2 C2 C7 -91.4(4) . . . . ?
C6 C5 C4 C3 0.8(4) . . . . ?
Br C5 C4 C3 179.6(2) . . . . ?
C2 C3 C4 C5 0.4(4) . . . . ?
P O2 C12 C22 127.4(3) . . . . ?
P O2 C12 C32 -109.2(3) . . . . ?
C5 C6 C7 C2 0.1(4) . . . . ?
C3 C2 C7 C6 1.0(4) . . . . ?
N2 C2 C7 C6 -176.2(3) . . . . ?
